data_4333495
loop_
_publ_author_name
'Yang, Sihai'
'Li, Guobao'
'Li, Lei'
'Tian, Shujian'
'Liao, Fuhui'
'Xiong, Ming'
'Lin, Jianhua'

_publ_section_title
;
 Syntheses and Structural Characterization of a Series of One-Dimensional
 Fluorotitanophosphates (NH4)xK4&#x00A0;-&#x00A0;x[Ti2PO4F9] (x= 0, 0.70,
 1.00, 1.25)
;
_journal_issue 26
_journal_name_full 'Inorganic Chemistry'
_journal_page_first 11431
_journal_page_last 11436
_journal_paper_doi 10.1021/ic701715k
_journal_volume 46
_journal_year 2007
_chemical_formula_sum 'F9 H2.8 K3.3 N0.7 O4 P Ti2'
_chemical_formula_weight 503.43
_chemical_name_systematic
;
 ?
;
_space_group_IT_number 11
_symmetry_cell_setting monoclinic
_symmetry_space_group_name_Hall '-P 2yb'
_symmetry_space_group_name_H-M 'P 1 21/m 1'
_atom_sites_solution_hydrogens geom
_atom_sites_solution_primary direct
_atom_sites_solution_secondary difmap
_audit_creation_method SHELXL-97
_cell_angle_alpha 90.00
_cell_angle_beta 105.99(3)
_cell_angle_gamma 90.00
_cell_formula_units_Z 2
_cell_length_a 5.8854(12)
_cell_length_b 11.014(2)
_cell_length_c 10.227(2)
_cell_measurement_temperature 298(2)
_cell_measurement_theta_max 25.5
_cell_measurement_theta_min 2
_cell_volume 637.3(2)
_computing_cell_refinement 'MSC/AFC Diffractometer Control'
_computing_data_collection 'MSC/AFC Diffractometer Control'
_computing_data_reduction 'teXsan (MSC, 1992-1997)'
_computing_molecular_graphics 'Bruker SHELXTL'
_computing_publication_material 'Bruker SHELXTL'
_computing_structure_refinement 'SHELXL-97 (Sheldrick, 1997)'
_computing_structure_solution 'Bruker SHELXTL'
_diffrn_ambient_temperature 298(2)
_diffrn_measured_fraction_theta_full 1.000
_diffrn_measured_fraction_theta_max 1.000
_diffrn_measurement_device_type 'Rigaku AFC6S'
_diffrn_measurement_method \w-2\q
_diffrn_radiation_monochromator graphite
_diffrn_radiation_source 'fine-focus sealed tube'
_diffrn_radiation_type MoK\a
_diffrn_radiation_wavelength 0.71073
_diffrn_reflns_av_R_equivalents 0.0167
_diffrn_reflns_av_sigmaI/netI 0.0149
_diffrn_reflns_limit_h_max 7
_diffrn_reflns_limit_h_min 0
_diffrn_reflns_limit_k_max 13
_diffrn_reflns_limit_k_min 0
_diffrn_reflns_limit_l_max 11
_diffrn_reflns_limit_l_min -12
_diffrn_reflns_number 1375
_diffrn_reflns_theta_full 25.49
_diffrn_reflns_theta_max 25.49
_diffrn_reflns_theta_min 2.07
_diffrn_standards_interval_count 150
_diffrn_standards_number 3
_exptl_absorpt_coefficient_mu 2.575
_exptl_absorpt_correction_T_max 0.590
_exptl_absorpt_correction_T_min 0.400
_exptl_absorpt_correction_type psi-scan
_exptl_absorpt_process_details 'teXsan (MSC, 1992-1997)'
_exptl_crystal_colour colorless
_exptl_crystal_density_diffrn 2.623
_exptl_crystal_density_method 'not measured'
_exptl_crystal_description block
_exptl_crystal_F_000 484.8
_exptl_crystal_size_max 0.4
_exptl_crystal_size_mid 0.3
_exptl_crystal_size_min 0.2
_refine_diff_density_max 0.586
_refine_diff_density_min -0.688
_refine_diff_density_rms 0.146
_refine_ls_extinction_method SHELXL
_refine_ls_goodness_of_fit_ref 1.000
_refine_ls_hydrogen_treatment constr
_refine_ls_matrix_type full
_refine_ls_number_parameters 103
_refine_ls_number_reflns 1252
_refine_ls_number_restraints 0
_refine_ls_restrained_S_all 1.000
_refine_ls_R_factor_all 0.0502
_refine_ls_R_factor_gt 0.0474
_refine_ls_shift/su_max 0.000
_refine_ls_shift/su_mean 0.000
_refine_ls_structure_factor_coef Fsqd
_refine_ls_weighting_details 'calc w=1/[\s^2^(Fo^2^)+(0.0353P)^2^+10.0744P] where P=(Fo^2^+2Fc^2^)/3'
_refine_ls_weighting_scheme calc
_refine_ls_wR_factor_gt 0.1245
_refine_ls_wR_factor_ref 0.1261
_reflns_number_gt 1163
_reflns_number_total 1252
_reflns_threshold_expression >2sigma(I)
_cod_data_source_file ic701715ksup2.cif
_cod_data_source_block 3k
_cod_original_sg_symbol_H-M 'P 21/m'
_cod_original_formula_sum 'F9 H2.80 K3.30 N0.70 O4 P Ti2'
_cod_database_code 4333495

loop_
_symmetry_equiv_pos_as_xyz
'x, y, z'
'-x, y+1/2, -z'
'-x, -y, -z'
'x, -y-1/2, z'

loop_
_atom_site_label
_atom_site_type_symbol
_atom_site_fract_x
_atom_site_fract_y
_atom_site_fract_z
_atom_site_U_iso_or_equiv
_atom_site_adp_type
_atom_site_occupancy
_atom_site_symmetry_multiplicity
_atom_site_calc_flag
_atom_site_refinement_flags
Ti1 Ti 0.0000 0.0000 0.0000 0.0133(3) Uani 1 2 d S
Ti2 Ti 0.2804(2) 0.2500 0.51367(14) 0.0146(3) Uani 1 2 d S
P1 P 0.0579(4) 0.2500 0.18508(19) 0.0128(4) Uani 1 2 d S
K1 K -0.3561(4) 0.04835(18) 0.3165(2) 0.0324(5) Uani 0.65 1 d P
N1 N -0.3561(4) 0.04835(18) 0.3165(2) 0.0324(5) Uani 0.35 1 d P
H1A H -0.2641 0.0173 0.3891 0.039 Uiso 0.35 1 d P
H1B H -0.2644 0.0883 0.2796 0.039 Uiso 0.35 1 d P
H1C H -0.4071 -0.0105 0.2609 0.039 Uiso 0.35 1 d P
H1D H -0.4619 0.0971 0.3295 0.039 Uiso 0.35 1 d P
K2 K 0.4523(3) 0.2500 -0.03107(19) 0.0271(5) Uani 1 2 d S
K3 K -0.1278(4) 0.2500 0.7190(2) 0.0324(5) Uani 1 2 d S
F1 F -0.2654(7) 0.0852(4) -0.0971(4) 0.0407(10) Uani 1 1 d .
F2 F 0.1593(7) 0.0540(4) -0.1233(4) 0.0361(10) Uani 1 1 d .
F3 F 0.0566(6) 0.1325(4) 0.5065(5) 0.0381(10) Uani 1 1 d .
F4 F 0.5175(6) 0.1326(3) 0.5394(4) 0.0281(8) Uani 1 1 d .
F5 F 0.3350(10) 0.2500 0.7031(5) 0.0402(15) Uani 1 2 d S
O1 O -0.1900(10) 0.2500 0.1973(6) 0.0220(13) Uani 1 2 d S
O2 O 0.1179(9) 0.1387(5) 0.1107(6) 0.0411(14) Uani 1 1 d .
O3 O 0.2446(12) 0.2500 0.3248(6) 0.041(2) Uani 1 2 d S

loop_
_atom_site_aniso_label
_atom_site_aniso_U_11
_atom_site_aniso_U_22
_atom_site_aniso_U_33
_atom_site_aniso_U_23
_atom_site_aniso_U_13
_atom_site_aniso_U_12
Ti1 0.0159(7) 0.0067(6) 0.0171(7) -0.0018(5) 0.0040(5) -0.0003(5)
Ti2 0.0174(7) 0.0119(7) 0.0129(7) 0.000 0.0013(5) 0.000
P1 0.0181(10) 0.0076(9) 0.0112(9) 0.000 0.0015(7) 0.000
K1 0.0400(11) 0.0223(10) 0.0373(11) 0.0022(8) 0.0148(9) -0.0013(9)
N1 0.0400(11) 0.0223(10) 0.0373(11) 0.0022(8) 0.0148(9) -0.0013(9)
K2 0.0215(10) 0.0356(11) 0.0217(10) 0.000 0.0020(7) 0.000
K3 0.0260(10) 0.0388(12) 0.0296(11) 0.000 0.0028(8) 0.000
F1 0.029(2) 0.042(2) 0.046(2) 0.005(2) 0.0003(18) 0.0152(19)
F2 0.040(2) 0.039(2) 0.036(2) 0.0021(19) 0.0227(18) -0.0078(19)
F3 0.029(2) 0.027(2) 0.054(2) 0.0017(19) 0.0044(19) -0.0132(17)
F4 0.0266(18) 0.0164(18) 0.037(2) -0.0030(15) 0.0024(16) 0.0058(15)
F5 0.036(3) 0.067(4) 0.014(2) 0.000 0.001(2) 0.000
O1 0.022(3) 0.022(3) 0.022(3) 0.000 0.007(2) 0.000
O2 0.033(3) 0.030(3) 0.065(3) -0.033(3) 0.023(2) -0.012(2)
O3 0.024(3) 0.084(6) 0.012(3) 0.000 0.000(3) 0.000

loop_
_atom_type_symbol
_atom_type_description
_atom_type_scat_dispersion_real
_atom_type_scat_dispersion_imag
_atom_type_scat_source
N N 0.0061 0.0033 'International Tables Vol C Tables 4.2.6.8 and 6.1.1.4'
H H 0.0000 0.0000 'International Tables Vol C Tables 4.2.6.8 and 6.1.1.4'
O O 0.0106 0.0060 'International Tables Vol C Tables 4.2.6.8 and 6.1.1.4'
F F 0.0171 0.0103 'International Tables Vol C Tables 4.2.6.8 and 6.1.1.4'
P P 0.1023 0.0942 'International Tables Vol C Tables 4.2.6.8 and 6.1.1.4'
K K 0.2009 0.2494 'International Tables Vol C Tables 4.2.6.8 and 6.1.1.4'
Ti Ti 0.2776 0.4457 'International Tables Vol C Tables 4.2.6.8 and 6.1.1.4'

loop_
_geom_angle_atom_site_label_1
_geom_angle_atom_site_label_2
_geom_angle_atom_site_label_3
_geom_angle
_geom_angle_site_symmetry_1
_geom_angle_site_symmetry_3
F1 Ti1 F1 180.0(3) . 3
F1 Ti1 F2 90.98(19) . 3
F1 Ti1 F2 89.02(19) 3 3
F1 Ti1 F2 89.02(19) . .
F1 Ti1 F2 90.98(19) 3 .
F2 Ti1 F2 180.0(3) 3 .
F1 Ti1 O2 88.4(2) . 3
F1 Ti1 O2 91.6(2) 3 3
F2 Ti1 O2 88.7(2) 3 3
F2 Ti1 O2 91.3(2) . 3
F1 Ti1 O2 91.6(2) . .
F1 Ti1 O2 88.4(2) 3 .
F2 Ti1 O2 91.3(2) 3 .
F2 Ti1 O2 88.7(2) . .
O2 Ti1 O2 180.0(3) 3 .
F1 Ti1 K3 135.50(14) . 3_556
F1 Ti1 K3 44.50(14) 3 3_556
F2 Ti1 K3 46.14(14) 3 3_556
F2 Ti1 K3 133.86(14) . 3_556
O2 Ti1 K3 80.64(19) 3 3_556
O2 Ti1 K3 99.36(19) . 3_556
F1 Ti1 K3 44.50(14) . 1_554
F1 Ti1 K3 135.50(14) 3 1_554
F2 Ti1 K3 133.86(14) 3 1_554
F2 Ti1 K3 46.14(14) . 1_554
O2 Ti1 K3 99.36(19) 3 1_554
O2 Ti1 K3 80.64(19) . 1_554
K3 Ti1 K3 180.0 3_556 1_554
F1 Ti1 K2 95.29(14) . .
F1 Ti1 K2 84.71(14) 3 .
F2 Ti1 K2 139.61(13) 3 .
F2 Ti1 K2 40.39(13) . .
O2 Ti1 K2 131.23(16) 3 .
O2 Ti1 K2 48.77(16) . .
K3 Ti1 K2 124.09(4) 3_556 .
K3 Ti1 K2 55.91(4) 1_554 .
F1 Ti1 K2 84.71(14) . 3
F1 Ti1 K2 95.29(14) 3 3
F2 Ti1 K2 40.39(13) 3 3
F2 Ti1 K2 139.61(13) . 3
O2 Ti1 K2 48.77(16) 3 3
O2 Ti1 K2 131.23(16) . 3
K3 Ti1 K2 55.91(4) 3_556 3
K3 Ti1 K2 124.09(4) 1_554 3
K2 Ti1 K2 180.00(6) . 3
F1 Ti1 K2 152.82(14) . 3_655
F1 Ti1 K2 27.18(14) 3 3_655
F2 Ti1 K2 105.02(14) 3 3_655
F2 Ti1 K2 74.98(14) . 3_655
O2 Ti1 K2 70.48(16) 3 3_655
O2 Ti1 K2 109.52(16) . 3_655
K3 Ti1 K2 59.43(4) 3_556 3_655
K3 Ti1 K2 120.57(4) 1_554 3_655
K2 Ti1 K2 86.676(17) . 3_655
K2 Ti1 K2 93.324(17) 3 3_655
F1 Ti1 K2 27.18(14) . 1_455
F1 Ti1 K2 152.82(14) 3 1_455
F2 Ti1 K2 74.98(14) 3 1_455
F2 Ti1 K2 105.02(14) . 1_455
O2 Ti1 K2 109.52(16) 3 1_455
O2 Ti1 K2 70.48(16) . 1_455
K3 Ti1 K2 120.57(4) 3_556 1_455
K3 Ti1 K2 59.43(4) 1_554 1_455
K2 Ti1 K2 93.324(17) . 1_455
K2 Ti1 K2 86.676(17) 3 1_455
K2 Ti1 K2 180.0 3_655 1_455
F3 Ti2 F3 89.8(3) . 4_565
F3 Ti2 F4 174.4(2) . 4_565
F3 Ti2 F4 91.00(17) 4_565 4_565
F3 Ti2 F4 91.00(17) . .
F3 Ti2 F4 174.4(2) 4_565 .
F4 Ti2 F4 87.7(2) 4_565 .
F3 Ti2 F5 87.6(2) . .
F3 Ti2 F5 87.59(19) 4_565 .
F4 Ti2 F5 86.88(18) 4_565 .
F4 Ti2 F5 86.88(18) . .
F3 Ti2 O3 94.8(2) . .
F3 Ti2 O3 94.8(2) 4_565 .
F4 Ti2 O3 90.72(19) 4_565 .
F4 Ti2 O3 90.72(19) . .
F5 Ti2 O3 176.7(3) . .
F3 Ti2 K3 127.06(14) . 1_655
F3 Ti2 K3 127.06(14) 4_565 1_655
F4 Ti2 K3 48.76(11) 4_565 1_655
F4 Ti2 K3 48.76(11) . 1_655
F5 Ti2 K3 61.71(19) . 1_655
O3 Ti2 K3 115.0(2) . 1_655
F3 Ti2 K3 55.66(15) . .
F3 Ti2 K3 55.66(15) 4_565 .
F4 Ti2 K3 120.71(13) 4_565 .
F4 Ti2 K3 120.71(13) . .
F5 Ti2 K3 49.39(19) . .
O3 Ti2 K3 133.9(2) . .
K3 Ti2 K3 111.10(7) 1_655 .
F3 Ti2 K1 129.82(15) . 2_556
F3 Ti2 K1 51.81(13) 4_565 2_556
F4 Ti2 K1 47.74(12) 4_565 2_556
F4 Ti2 K1 124.22(13) . 2_556
F5 Ti2 K1 63.19(4) . 2_556
O3 Ti2 K1 116.60(4) . 2_556
K3 Ti2 K1 75.46(4) 1_655 2_556
K3 Ti2 K1 74.85(4) . 2_556
F3 Ti2 K1 51.81(13) . 3_556
F3 Ti2 K1 129.82(15) 4_565 3_556
F4 Ti2 K1 124.22(13) 4_565 3_556
F4 Ti2 K1 47.74(12) . 3_556
F5 Ti2 K1 63.19(4) . 3_556
O3 Ti2 K1 116.60(4) . 3_556
K3 Ti2 K1 75.46(4) 1_655 3_556
K3 Ti2 K1 74.85(4) . 3_556
K1 Ti2 K1 126.13(8) 2_556 3_556
F3 Ti2 K1 93.79(14) . 1_655
F3 Ti2 K1 148.34(16) 4_565 1_655
F4 Ti2 K1 88.44(13) 4_565 1_655
F4 Ti2 K1 37.12(12) . 1_655
F5 Ti2 K1 123.96(15) . 1_655
O3 Ti2 K1 53.60(15) . 1_655
K3 Ti2 K1 73.91(5) 1_655 1_655
K3 Ti2 K1 146.18(3) . 1_655
K1 Ti2 K1 136.18(5) 2_556 1_655
K1 Ti2 K1 74.34(5) 3_556 1_655
F3 Ti2 K1 148.34(16) . 4_665
F3 Ti2 K1 93.79(14) 4_565 4_665
F4 Ti2 K1 37.12(12) 4_565 4_665
F4 Ti2 K1 88.44(13) . 4_665
F5 Ti2 K1 123.96(15) . 4_665
O3 Ti2 K1 53.60(15) . 4_665
K3 Ti2 K1 73.91(5) 1_655 4_665
K3 Ti2 K1 146.18(3) . 4_665
K1 Ti2 K1 74.34(5) 2_556 4_665
K1 Ti2 K1 136.18(5) 3_556 4_665
K1 Ti2 K1 67.57(6) 1_655 4_665
O1 P1 O2 113.8(2) . .
O1 P1 O2 113.8(2) . 4_565
O2 P1 O2 106.1(4) . 4_565
O1 P1 O3 112.6(4) . .
O2 P1 O3 104.9(3) . .
O2 P1 O3 104.9(3) 4_565 .
O1 P1 K2 148.6(2) . .
O2 P1 K2 54.8(2) . .
O2 P1 K2 54.8(2) 4_565 .
O3 P1 K2 98.8(3) . .
O2 P1 K2 91.1(2) . 1_455
O2 P1 K2 91.1(2) 4_565 1_455
O3 P1 K2 152.9(3) . 1_455
K2 P1 K2 108.33(7) . 1_455
O2 P1 K1 88.1(2) . .
O2 P1 K1 154.0(2) 4_565 .
O3 P1 K1 92.0(2) . .
K2 P1 K1 142.80(4) . .
K2 P1 K1 66.39(5) 1_455 .
O2 P1 K1 154.0(2) . 4_565
O2 P1 K1 88.1(2) 4_565 4_565
O3 P1 K1 92.0(2) . 4_565
K2 P1 K1 142.80(4) . 4_565
K2 P1 K1 66.39(5) 1_455 4_565
K1 P1 K1 71.41(7) . 4_565
F4 K1 F2 170.01(14) 1_455 3
F4 K1 F4 66.08(13) 1_455 3_556
F2 K1 F4 110.67(13) 3 3_556
F4 K1 F3 72.28(13) 1_455 .
F2 K1 F3 100.03(14) 3 .
F4 K1 F3 102.98(13) 3_556 .
F4 K1 O1 107.26(14) 1_455 .
F2 K1 O1 75.64(14) 3 .
F4 K1 O1 173.19(15) 3_556 .
F3 K1 O1 72.84(15) . .
F4 K1 F3 88.37(13) 1_455 3_556
F2 K1 F3 82.32(14) 3 3_556
F4 K1 F3 54.83(11) 3_556 3_556
F3 K1 F3 62.61(14) . 3_556
O1 K1 F3 125.31(15) . 3_556
F4 K1 F1 117.45(13) 1_455 3_455
F2 K1 F1 69.35(12) 3 3_455
F4 K1 F1 76.12(12) 3_556 3_455
F3 K1 F1 167.68(14) . 3_455
O1 K1 F1 109.14(16) . 3_455
F3 K1 F1 108.54(13) 3_556 3_455
F4 K1 O3 52.02(14) 1_455 1_455
F2 K1 O3 137.63(16) 3 1_455
F4 K1 O3 96.91(13) 3_556 1_455
F3 K1 O3 104.44(14) . 1_455
O1 K1 O3 79.25(14) . 1_455
F3 K1 O3 139.82(16) 3_556 1_455
F1 K1 O3 87.84(13) 3_455 1_455
F4 K1 F5 114.25(14) 1_455 3_556
F2 K1 F5 61.57(14) 3 3_556
F4 K1 F5 49.12(13) 3_556 3_556
F3 K1 F5 109.28(15) . 3_556
O1 K1 F5 137.02(15) . 3_556
F3 K1 F5 48.24(12) 3_556 3_556
F1 K1 F5 60.62(13) 3_455 3_556
O3 K1 F5 136.23(15) 1_455 3_556
F4 K1 O2 90.36(12) 1_455 1_455
F2 K1 O2 99.54(13) 3 1_455
F4 K1 O2 98.76(13) 3_556 1_455
F3 K1 O2 143.22(14) . 1_455
O1 K1 O2 82.33(15) . 1_455
F3 K1 O2 151.26(13) 3_556 1_455
F1 K1 O2 47.87(11) 3_455 1_455
O3 K1 O2 43.14(13) 1_455 1_455
F5 K1 O2 107.40(14) 3_556 1_455
F4 K1 Ti2 86.30(9) 1_455 3_556
F2 K1 Ti2 87.34(10) 3 3_556
F4 K1 Ti2 29.62(8) 3_556 3_556
F3 K1 Ti2 89.94(10) . 3_556
O1 K1 Ti2 152.88(13) . 3_556
F3 K1 Ti2 29.46(8) 3_556 3_556
F1 K1 Ti2 83.48(10) 3_455 3_556
O3 K1 Ti2 126.23(11) 1_455 3_556
F5 K1 Ti2 30.50(9) 3_556 3_556
O2 K1 Ti2 121.82(11) 1_455 3_556
F4 K1 P1 116.25(10) 1_455 .
F2 K1 P1 63.53(10) 3 .
F4 K1 P1 161.04(11) 3_556 .
F3 K1 P1 62.44(10) . .
O1 K1 P1 20.00(11) . .
F3 K1 P1 106.26(10) 3_556 .
F1 K1 P1 115.34(11) 3_455 .
O3 K1 P1 98.53(10) 1_455 .
F5 K1 P1 121.44(12) 3_556 .
O2 K1 P1 100.02(11) 1_455 .
Ti2 K1 P1 132.90(7) 3_556 .
F4 K1 H1A 70.6 1_455 .
F2 K1 H1A 99.5 3 .
F4 K1 H1A 59.1 3_556 .
F3 K1 H1A 46.9 . .
O1 K1 H1A 118.2 . .
F3 K1 H1A 21.3 3_556 .
F1 K1 H1A 126.8 3_455 .
O3 K1 H1A 122.5 1_455 .
F5 K1 H1A 68.4 3_556 .
O2 K1 H1A 154.9 1_455 .
Ti2 K1 H1A 43.4 3_556 .
P1 K1 H1A 103.0 . .
F4 K1 H1B 122.5 1_455 .
F2 K1 H1B 57.5 3 .
F4 K1 H1B 160.3 3_556 .
F3 K1 H1B 66.9 . .
O1 K1 H1B 22.7 . .
F3 K1 H1B 106.0 3_556 .
F1 K1 H1B 110.0 3_455 .
O3 K1 H1B 102.0 1_455 .
F5 K1 H1B 116.4 3_556 .
O2 K1 H1B 98.8 1_455 .
Ti2 K1 H1B 130.8 3_556 .
P1 K1 H1B 6.3 . .
H1A K1 H1B 105.1 . .
F4 K1 H1C 132.7 1_455 .
F2 K1 H1C 50.5 3 .
F4 K1 H1C 72.8 3_556 .
F3 K1 H1C 141.4 . .
O1 K1 H1C 113.9 . .
F3 K1 H1C 86.4 3_556 .
F1 K1 H1C 26.4 3_455 .
O3 K1 H1C 114.2 1_455 .
F5 K1 H1C 38.8 3_556 .
O2 K1 H1C 73.6 1_455 .
Ti2 K1 H1C 67.3 3_556 .
P1 K1 H1C 110.3 . .
H1A K1 H1C 107.1 . .
H1B K1 H1C 104.0 . .
F4 K1 H1D 44.6 1_455 .
F2 K1 H1D 145.2 3 .
F4 K1 H1D 89.9 3_556 .
F3 K1 H1D 102.2 . .
O1 K1 H1D 85.9 . .
F3 K1 H1D 131.8 3_556 .
F1 K1 H1D 90.1 3_455 .
O3 K1 H1D 8.1 1_455 .
F5 K1 H1D 132.3 3_556 .
O2 K1 H1D 48.2 1_455 .
Ti2 K1 H1D 118.8 3_556 .
P1 K1 H1D 104.6 . .
H1A K1 H1D 115.2 . .
H1B K1 H1D 108.5 . .
H1C K1 H1D 115.9 . .
F5 K2 F1 75.02(14) 1_554 4_665
F5 K2 F1 75.02(14) 1_554 1_655
F1 K2 F1 85.7(2) 4_665 1_655
F5 K2 O1 145.7(2) 1_554 1_655
F1 K2 O1 80.00(13) 4_665 1_655
F1 K2 O1 80.00(13) 1_655 1_655
F5 K2 F2 71.56(12) 1_554 .
F1 K2 F2 144.94(14) 4_665 .
F1 K2 F2 75.86(13) 1_655 .
O1 K2 F2 124.37(10) 1_655 .
F5 K2 F2 71.56(12) 1_554 4_565
F1 K2 F2 75.86(13) 4_665 4_565
F1 K2 F2 144.94(14) 1_655 4_565
O1 K2 F2 124.37(10) 1_655 4_565
F2 K2 F2 102.81(19) . 4_565
F5 K2 O2 118.73(17) 1_554 .
F1 K2 O2 159.09(14) 4_665 .
F1 K2 O2 112.33(14) 1_655 .
O1 K2 O2 92.36(17) 1_655 .
F2 K2 O2 54.28(12) . .
F2 K2 O2 93.05(14) 4_565 .
F5 K2 O2 118.73(17) 1_554 4_565
F1 K2 O2 112.33(14) 4_665 4_565
F1 K2 O2 159.09(14) 1_655 4_565
O1 K2 O2 92.36(17) 1_655 4_565
F2 K2 O2 93.05(14) . 4_565
F2 K2 O2 54.28(12) 4_565 4_565
O2 K2 O2 48.09(18) . 4_565
F5 K2 P1 127.23(15) 1_554 .
F1 K2 P1 134.65(10) 4_665 .
F1 K2 P1 134.65(10) 1_655 .
O1 K2 P1 87.12(14) 1_655 .
F2 K2 P1 76.31(9) . .
F2 K2 P1 76.31(9) 4_565 .
O2 K2 P1 24.62(9) . .
O2 K2 P1 24.62(9) 4_565 .
F5 K2 P1 124.44(15) 1_554 1_655
F1 K2 P1 65.18(10) 4_665 1_655
F1 K2 P1 65.18(10) 1_655 1_655
O1 K2 P1 21.21(13) 1_655 1_655
F2 K2 P1 128.48(10) . 1_655
F2 K2 P1 128.48(9) 4_565 1_655
O2 K2 P1 111.62(12) . 1_655
O2 K2 P1 111.62(12) 4_565 1_655
P1 K2 P1 108.33(7) . 1_655
F5 K2 K3 49.08(14) 1_554 1_554
F1 K2 K3 110.44(10) 4_665 1_554
F1 K2 K3 110.44(10) 1_655 1_554
O1 K2 K3 165.27(15) 1_655 1_554
F2 K2 K3 52.16(10) . 1_554
F2 K2 K3 52.16(9) 4_565 1_554
O2 K2 K3 74.23(12) . 1_554
O2 K2 K3 74.23(12) 4_565 1_554
P1 K2 K3 78.15(6) . 1_554
P1 K2 K3 173.52(8) 1_655 1_554
F5 K2 Ti1 95.39(10) 1_554 .
F1 K2 Ti1 170.40(11) 4_665 .
F1 K2 Ti1 91.53(10) 1_655 .
O1 K2 Ti1 108.59(9) 1_655 .
F2 K2 Ti1 25.93(8) . .
F2 K2 Ti1 101.73(10) 4_565 .
O2 K2 Ti1 28.59(9) . .
O2 K2 Ti1 72.35(11) 4_565 .
P1 K2 Ti1 51.96(3) . .
P1 K2 Ti1 121.75(4) 1_655 .
K3 K2 Ti1 62.01(4) 1_554 .
F4 K3 F4 57.23(15) 1_455 4_465
F4 K3 F5 123.24(14) 1_455 .
F4 K3 F5 123.24(14) 4_465 .
F4 K3 F1 116.18(13) 1_455 4_566
F4 K3 F1 80.73(12) 4_465 4_566
F5 K3 F1 119.65(12) . 4_566
F4 K3 F1 80.73(12) 1_455 1_556
F4 K3 F1 116.18(13) 4_465 1_556
F5 K3 F1 119.65(12) . 1_556
F1 K3 F1 77.95(18) 4_566 1_556
F4 K3 F2 161.11(12) 1_455 4_566
F4 K3 F2 103.99(11) 4_465 4_566
F5 K3 F2 66.81(11) . 4_566
F1 K3 F2 53.24(11) 4_566 4_566
F1 K3 F2 109.07(14) 1_556 4_566
F4 K3 F2 103.99(11) 1_455 1_556
F4 K3 F2 161.11(12) 4_465 1_556
F5 K3 F2 66.81(11) . 1_556
F1 K3 F2 109.07(14) 4_566 1_556
F1 K3 F2 53.24(11) 1_556 1_556
F2 K3 F2 94.70(17) 4_566 1_556
F4 K3 F3 70.40(11) 1_455 .
F4 K3 F3 94.64(13) 4_465 .
F5 K3 F3 52.86(12) . .
F1 K3 F3 166.61(12) 4_566 .
F1 K3 F3 115.22(12) 1_556 .
F2 K3 F3 116.77(12) 4_566 .
F2 K3 F3 79.11(12) 1_556 .
F4 K3 F3 94.64(13) 1_455 4_565
F4 K3 F3 70.40(11) 4_465 4_565
F5 K3 F3 52.86(12) . 4_565
F1 K3 F3 115.22(12) 4_566 4_565
F1 K3 F3 166.61(12) 1_556 4_565
F2 K3 F3 79.11(12) 4_566 4_565
F2 K3 F3 116.77(12) 1_556 4_565
F3 K3 F3 51.52(16) . 4_565
F4 K3 F5 51.85(11) 1_455 1_455
F4 K3 F5 51.85(11) 4_465 1_455
F5 K3 F5 173.9(2) . 1_455
F1 K3 F5 64.64(11) 4_566 1_455
F1 K3 F5 64.64(11) 1_556 1_455
F2 K3 F5 116.74(10) 4_566 1_455
F2 K3 F5 116.74(10) 1_556 1_455
F3 K3 F5 121.98(13) . 1_455
F3 K3 F5 121.98(13) 4_565 1_455
F4 K3 Ti2 31.33(8) 1_455 1_455
F4 K3 Ti2 31.33(8) 4_465 1_455
F5 K3 Ti2 141.99(13) . 1_455
F1 K3 Ti2 88.83(9) 4_566 1_455
F1 K3 Ti2 88.83(9) 1_556 1_455
F2 K3 Ti2 130.53(9) 4_566 1_455
F2 K3 Ti2 130.53(9) 1_556 1_455
F3 K3 Ti2 93.67(9) . 1_455
F3 K3 Ti2 93.67(9) 4_565 1_455
F5 K3 Ti2 31.94(10) 1_455 1_455
F4 K3 Ti2 96.81(10) 1_455 .
F4 K3 Ti2 96.81(10) 4_465 .
F5 K3 Ti2 30.88(11) . .
F1 K3 Ti2 137.09(9) 4_566 .
F1 K3 Ti2 137.09(9) 1_556 .
F2 K3 Ti2 86.85(9) 4_566 .
F2 K3 Ti2 86.85(9) 1_556 .
F3 K3 Ti2 30.55(8) . .
F3 K3 Ti2 30.55(7) 4_565 .
F5 K3 Ti2 143.04(12) 1_455 .
Ti2 K3 Ti2 111.10(7) 1_455 .
Ti1 F1 K2 134.3(2) . 1_455
Ti1 F1 K3 108.68(18) . 1_554
K2 F1 K3 92.47(14) 1_455 1_554
Ti1 F1 K1 118.9(2) . 3_455
K2 F1 K1 97.70(13) 1_455 3_455
K3 F1 K1 95.87(13) 1_554 3_455
Ti1 F2 K2 113.68(18) . .
Ti1 F2 K1 137.3(2) . 3
K2 F2 K1 102.45(13) . 3
Ti1 F2 K3 106.62(17) . 1_554
K2 F2 K3 79.84(12) . 1_554
K1 F2 K3 101.32(13) 3 1_554
Ti2 F3 K1 137.2(2) . .
Ti2 F3 K1 98.73(16) . 3_556
K1 F3 K1 117.39(14) . 3_556
Ti2 F3 K3 93.79(17) . .
K1 F3 K3 103.18(13) . .
K1 F3 K3 97.06(14) 3_556 .
Ti2 F4 K3 99.91(15) . 1_655
Ti2 F4 K1 118.67(17) . 1_655
K3 F4 K1 112.99(14) 1_655 1_655
Ti2 F4 K1 102.64(16) . 3_556
K3 F4 K1 107.12(13) 1_655 3_556
K1 F4 K1 113.92(13) 1_655 3_556
Ti2 F5 K2 174.8(3) . 1_556
Ti2 F5 K3 99.7(2) . .
K2 F5 K3 85.50(18) 1_556 .
Ti2 F5 K3 86.4(2) . 1_655
K2 F5 K3 88.42(17) 1_556 1_655
K3 F5 K3 173.9(2) . 1_655
Ti2 F5 K1 86.31(10) . 2_556
K2 F5 K1 93.43(10) 1_556 2_556
K3 F5 K1 93.31(11) . 2_556
K3 F5 K1 87.05(11) 1_655 2_556
Ti2 F5 K1 86.31(10) . 3_556
K2 F5 K1 93.43(10) 1_556 3_556
K3 F5 K1 93.31(11) . 3_556
K3 F5 K1 87.05(11) 1_655 3_556
K1 F5 K1 170.8(2) 2_556 3_556
P1 O1 K2 118.5(3) . 1_455
P1 O1 K1 119.68(17) . 4_565
K2 O1 K1 95.38(15) 1_455 4_565
P1 O1 K1 119.68(17) . .
K2 O1 K1 95.38(15) 1_455 .
K1 O1 K1 103.2(2) 4_565 .
P1 O2 Ti1 146.7(3) . .
P1 O2 K2 100.6(2) . .
Ti1 O2 K2 102.6(2) . .
P1 O2 K1 102.9(2) . 1_655
Ti1 O2 K1 104.7(2) . 1_655
K2 O2 K1 79.14(12) . 1_655
P1 O3 Ti2 143.0(4) . .
P1 O3 K1 108.1(2) . 4_665
Ti2 O3 K1 98.59(19) . 4_665
P1 O3 K1 108.1(2) . 1_655
Ti2 O3 K1 98.59(19) . 1_655
K1 O3 K1 86.17(18) 4_665 1_655

loop_
_geom_bond_atom_site_label_1
_geom_bond_atom_site_label_2
_geom_bond_distance
_geom_bond_site_symmetry_2
Ti1 F1 1.858(4) .
Ti1 F1 1.858(4) 3
Ti1 F2 1.864(4) 3
Ti1 F2 1.864(4) .
Ti1 O2 1.914(4) 3
Ti1 O2 1.914(4) .
Ti1 K3 3.9010(16) 3_556
Ti1 K3 3.9010(16) 1_554
Ti1 K2 3.9034(15) .
Ti1 K2 3.9034(15) 3
Ti1 K2 4.1842(16) 3_655
Ti1 K2 4.1842(16) 1_455
Ti2 F3 1.834(4) .
Ti2 F3 1.834(4) 4_565
Ti2 F4 1.867(4) 4_565
Ti2 F4 1.867(4) .
Ti2 F5 1.875(5) .
Ti2 O3 1.884(6) .
Ti2 K3 3.537(3) 1_655
Ti2 K3 3.600(3) .
Ti2 K1 3.686(2) 2_556
Ti2 K1 3.686(2) 3_556
Ti2 K1 3.994(2) 1_655
Ti2 K1 3.994(2) 4_665
P1 O1 1.498(6) .
P1 O2 1.534(5) .
P1 O2 1.534(5) 4_565
P1 O3 1.544(6) .
P1 K2 3.620(3) .
P1 K2 3.640(3) 1_455
P1 K1 3.806(3) .
P1 K1 3.806(3) 4_565
K1 F4 2.747(4) 1_455
K1 F2 2.789(4) 3
K1 F4 2.796(4) 3_556
K1 F3 2.816(4) .
K1 O1 2.834(4) .
K1 F3 2.931(5) 3_556
K1 F1 3.067(5) 3_455
K1 O3 3.251(5) 1_455
K1 F5 3.297(2) 3_556
K1 O2 3.378(6) 1_455
K1 Ti2 3.686(2) 3_556
K1 H1A 0.8597 .
K1 H1B 0.8600 .
K1 H1C 0.8604 .
K1 H1D 0.8597 .
K2 F5 2.614(6) 1_554
K2 F1 2.670(4) 4_665
K2 F1 2.670(4) 1_655
K2 O1 2.679(6) 1_655
K2 F2 2.762(4) .
K2 F2 2.762(4) 4_565
K2 O2 3.009(5) .
K2 O2 3.009(5) 4_565
K2 P1 3.640(3) 1_655
K2 K3 3.658(3) 1_554
K3 F4 2.700(4) 1_455
K3 F4 2.700(4) 4_465
K3 F5 2.773(6) .
K3 F1 2.886(5) 4_566
K3 F1 2.886(5) 1_556
K3 F2 2.935(5) 4_566
K3 F2 2.935(5) 1_556
K3 F3 2.979(5) .
K3 F3 2.979(5) 4_565
K3 F5 3.121(6) 1_455
K3 Ti2 3.537(3) 1_455
F1 K2 2.670(4) 1_455
F1 K3 2.886(5) 1_554
F1 K1 3.067(5) 3_455
F2 K1 2.789(4) 3
F2 K3 2.935(5) 1_554
F3 K1 2.931(5) 3_556
F4 K3 2.700(4) 1_655
F4 K1 2.747(4) 1_655
F4 K1 2.796(4) 3_556
F5 K2 2.614(6) 1_556
F5 K3 3.121(6) 1_655
F5 K1 3.297(2) 2_556
F5 K1 3.297(2) 3_556
O1 K2 2.679(6) 1_455
O1 K1 2.834(4) 4_565
O2 K1 3.378(6) 1_655
O3 K1 3.251(5) 4_665
O3 K1 3.251(5) 1_655

loop_
_geom_hbond_atom_site_label_D
_geom_hbond_atom_site_label_H
_geom_hbond_atom_site_label_A
_geom_hbond_distance_DH
_geom_hbond_distance_HA
_geom_hbond_distance_DA
_geom_hbond_angle_DHA
_geom_hbond_site_symmetry_A
N1 H1A F3 0.86 2.15 2.931(5) 150.3 3_556
N1 H1A F3 0.86 2.32 2.816(4) 117.4 .
N1 H1B O1 0.86 2.07 2.834(4) 148.0 .
N1 H1C F1 0.86 2.33 3.067(5) 144.2 3_455
N1 H1C F2 0.86 2.34 2.789(4) 113.0 3
N1 H1D F4 0.86 2.22 2.747(4) 119.6 1_455
N1 H1D O3 0.86 2.40 3.251(5) 169.0 1_455
